data_1504918
loop_
_publ_author_name
'Masci, Bernardo'
'Pasquale, Sara'
'Thu\'ery, Pierre'

_publ_section_title
;
 Supramolecular control of a fast and reversible Diels-Alder reaction.
;
_journal_issue 21
_journal_name_full 'Organic letters'
_journal_page_first 4835
_journal_page_last 4838
_journal_paper_doi 10.1021/ol801919q
_journal_volume 10
_journal_year 2008
_chemical_formula_sum 'C80 H94 F12 N2 O6 P2'
_chemical_formula_weight 1469.51
_space_group_IT_number 14
_symmetry_cell_setting monoclinic
_symmetry_space_group_name_Hall '-P 2yn'
_symmetry_space_group_name_H-M 'P 1 21/n 1'
_atom_sites_solution_hydrogens geom
_atom_sites_solution_primary direct
_atom_sites_solution_secondary difmap
_audit_creation_method SHELXL-97
_cell_angle_alpha 90.00
_cell_angle_beta 93.092(4)
_cell_angle_gamma 90.00
_cell_formula_units_Z 2
_cell_length_a 14.7932(14)
_cell_length_b 10.9743(5)
_cell_length_c 21.955(2)
_cell_measurement_reflns_used 138695
_cell_measurement_temperature 100(2)
_cell_measurement_theta_max 25.68
_cell_measurement_theta_min 2.31
_cell_volume 3559.1(5)
_computing_cell_refinement 'HKL2000 (Otwinowski & Minor, 1997)'
_computing_data_collection 'COLLECT (Hooft, 1998)'
_computing_data_reduction 'HKL2000 (Otwinowski & Minor, 1997)'
_computing_molecular_graphics 'SHELXTL (Sheldrick, 1999)'
_computing_publication_material 'SHELXTL (Sheldrick, 1999); PLATON (Spek, 2003)'
_computing_structure_refinement 'SHELXL-97 (Sheldrick, 1997)'
_computing_structure_solution 'SHELXS-97 (Sheldrick, 1997)'
_diffrn_ambient_temperature 100(2)
_diffrn_measured_fraction_theta_full 0.999
_diffrn_measured_fraction_theta_max 0.999
_diffrn_measurement_device_type 'Nonius Kappa-CCD area-detector diffractometer'
_diffrn_measurement_method 'two \f and six \w scans with 2\% steps'
_diffrn_radiation_monochromator graphite
_diffrn_radiation_source 'fine-focus sealed tube'
_diffrn_radiation_type MoK\a
_diffrn_radiation_wavelength 0.71073
_diffrn_reflns_av_R_equivalents 0.0506
_diffrn_reflns_av_sigmaI/netI 0.0565
_diffrn_reflns_limit_h_max 18
_diffrn_reflns_limit_h_min -17
_diffrn_reflns_limit_k_max 13
_diffrn_reflns_limit_k_min -13
_diffrn_reflns_limit_l_max 26
_diffrn_reflns_limit_l_min -26
_diffrn_reflns_number 138695
_diffrn_reflns_theta_full 25.68
_diffrn_reflns_theta_max 25.68
_diffrn_reflns_theta_min 2.31
_diffrn_standards_decay_% none
_diffrn_standards_interval_time 0
_diffrn_standards_number 0
_exptl_absorpt_coefficient_mu 0.149
_exptl_absorpt_correction_type none
_exptl_crystal_colour 'translucent light orange'
_exptl_crystal_density_diffrn 1.371
_exptl_crystal_density_meas ?
_exptl_crystal_description platelet
_exptl_crystal_F_000 1548
_exptl_crystal_size_max 0.22
_exptl_crystal_size_mid 0.20
_exptl_crystal_size_min 0.11
_refine_diff_density_max 0.214
_refine_diff_density_min -0.378
_refine_diff_density_rms 0.045
_refine_ls_extinction_method none
_refine_ls_goodness_of_fit_ref 1.018
_refine_ls_hydrogen_treatment constr
_refine_ls_matrix_type full
_refine_ls_number_parameters 465
_refine_ls_number_reflns 6753
_refine_ls_number_restraints 0
_refine_ls_restrained_S_all 1.018
_refine_ls_R_factor_all 0.0852
_refine_ls_R_factor_gt 0.0483
_refine_ls_shift/su_max 0.000
_refine_ls_shift/su_mean 0.000
_refine_ls_structure_factor_coef Fsqd
_refine_ls_weighting_details 'calc w=1/[\s^2^(Fo^2^)+(0.0621P)^2^+0.1456P] where P=(Fo^2^+2Fc^2^)/3'
_refine_ls_weighting_scheme calc
_refine_ls_wR_factor_gt 0.1154
_refine_ls_wR_factor_ref 0.1300
_reflns_number_gt 4352
_reflns_number_total 6753
_reflns_threshold_expression >2sigma(I)
_cod_data_source_file ol801919q_si_001.cif
_cod_data_source_block 4b
_cod_depositor_comments
;
The following automatic conversions were performed:

'_exptl_crystal_density_meas' value 'not measured' was changed to '?'
- the value is perceived as not measured.

Automatic conversion script
Id: cif_fix_values 3008 2015-01-20 13:52:24Z robertas 
;
_cod_original_sg_symbol_H-M 'P 21/n'
_cod_database_code 1504918

loop_
_symmetry_equiv_pos_as_xyz
'x, y, z'
'-x+1/2, y+1/2, -z+1/2'
'-x, -y, -z'
'x-1/2, -y-1/2, z-1/2'

loop_
_atom_site_label
_atom_site_type_symbol
_atom_site_fract_x
_atom_site_fract_y
_atom_site_fract_z
_atom_site_U_iso_or_equiv
_atom_site_adp_type
_atom_site_occupancy
_atom_site_symmetry_multiplicity
_atom_site_calc_flag
_atom_site_refinement_flags
P P 0.44309(4) 0.53092(6) 0.20217(3) 0.04496(18) Uani 1 1 d .
F1 F 0.40511(11) 0.65076(15) 0.23334(7) 0.0706(5) Uani 1 1 d .
F2 F 0.38639(10) 0.44929(15) 0.24684(7) 0.0631(4) Uani 1 1 d .
F3 F 0.48043(10) 0.41139(12) 0.17091(7) 0.0603(4) Uani 1 1 d .
F4 F 0.49912(9) 0.61418(12) 0.15774(7) 0.0546(4) Uani 1 1 d .
F5 F 0.52768(9) 0.52865(14) 0.25085(7) 0.0607(4) Uani 1 1 d .
F6 F 0.35842(9) 0.53327(15) 0.15313(7) 0.0630(4) Uani 1 1 d .
O1 O 0.21091(10) 0.50365(14) -0.14084(7) 0.0444(4) Uani 1 1 d .
O2 O 0.08355(11) 0.28248(13) -0.13545(7) 0.0457(4) Uani 1 1 d .
O3 O -0.11474(11) 0.26390(13) 0.14863(7) 0.0451(4) Uani 1 1 d .
N1 N 0.12645(12) 0.42320(17) 0.13496(9) 0.0415(5) Uani 1 1 d .
C1 C 0.15093(15) 0.6104(2) -0.23068(11) 0.0413(6) Uani 1 1 d .
C2 C 0.16724(15) 0.5015(2) -0.19850(11) 0.0399(5) Uani 1 1 d .
C3 C 0.13616(15) 0.3900(2) -0.22197(11) 0.0413(6) Uani 1 1 d .
C4 C 0.09568(15) 0.3875(2) -0.28130(11) 0.0439(6) Uani 1 1 d .
H4 H 0.0749 0.3134 -0.2972 0.053 Uiso 1 1 calc R
C5 C 0.08535(15) 0.4919(2) -0.31734(11) 0.0409(5) Uani 1 1 d .
C6 C 0.11127(15) 0.6031(2) -0.28946(11) 0.0413(5) Uani 1 1 d .
H6 H 0.1014 0.6749 -0.3114 0.050 Uiso 1 1 calc R
C7 C 0.05046(16) 0.4889(2) -0.38418(11) 0.0445(6) Uani 1 1 d .
C8 C 0.0241(2) 0.3603(2) -0.40529(12) 0.0585(7) Uani 1 1 d .
H8A H 0.0756 0.3074 -0.3999 0.088 Uiso 1 1 calc R
H8B H 0.0041 0.3622 -0.4476 0.088 Uiso 1 1 calc R
H8C H -0.0239 0.3306 -0.3816 0.088 Uiso 1 1 calc R
C9 C -0.03158(17) 0.5736(2) -0.39480(12) 0.0547(7) Uani 1 1 d .
H9A H -0.0810 0.5440 -0.3723 0.082 Uiso 1 1 calc R
H9B H -0.0493 0.5756 -0.4375 0.082 Uiso 1 1 calc R
H9C H -0.0157 0.6544 -0.3812 0.082 Uiso 1 1 calc R
C10 C 0.12739(17) 0.5336(2) -0.42337(12) 0.0502(6) Uani 1 1 d .
H10A H 0.1459 0.6138 -0.4104 0.075 Uiso 1 1 calc R
H10B H 0.1062 0.5360 -0.4655 0.075 Uiso 1 1 calc R
H10C H 0.1779 0.4788 -0.4186 0.075 Uiso 1 1 calc R
C11 C 0.30840(16) 0.5150(3) -0.14330(13) 0.0564(7) Uani 1 1 d .
H11A H 0.3235 0.5922 -0.1617 0.068 Uiso 1 1 calc R
H11B H 0.3318 0.4499 -0.1678 0.068 Uiso 1 1 calc R
C12 C 0.34937(16) 0.5081(2) -0.07936(11) 0.0468(6) Uani 1 1 d .
H12A H 0.3207 0.5687 -0.0547 0.056 Uiso 1 1 calc R
H12B H 0.4131 0.5285 -0.0799 0.056 Uiso 1 1 calc R
C13 C 0.34031(18) 0.3854(2) -0.04981(12) 0.0539(7) Uani 1 1 d .
H13A H 0.3633 0.3234 -0.0764 0.065 Uiso 1 1 calc R
H13B H 0.2767 0.3686 -0.0450 0.065 Uiso 1 1 calc R
C14 C 0.3909(2) 0.3772(3) 0.01221(14) 0.0751(9) Uani 1 1 d .
H14A H 0.4549 0.3768 0.0069 0.113 Uiso 1 1 calc R
H14B H 0.3741 0.3035 0.0323 0.113 Uiso 1 1 calc R
H14C H 0.3757 0.4461 0.0366 0.113 Uiso 1 1 calc R
C15 C 0.14365(16) 0.2750(2) -0.18459(11) 0.0451(6) Uani 1 1 d .
H15A H 0.1279 0.2052 -0.2101 0.054 Uiso 1 1 calc R
H15B H 0.2054 0.2647 -0.1683 0.054 Uiso 1 1 calc R
C16 C 0.06583(18) 0.1630(2) -0.11226(11) 0.0478(6) Uani 1 1 d .
H16A H 0.1223 0.1186 -0.1064 0.057 Uiso 1 1 calc R
H16B H 0.0271 0.1188 -0.1417 0.057 Uiso 1 1 calc R
C17 C 0.02042(16) 0.1705(2) -0.05234(11) 0.0438(6) Uani 1 1 d .
C18 C 0.06948(16) 0.14790(19) 0.00313(11) 0.0426(6) Uani 1 1 d .
C19 C 0.02274(16) 0.14068(19) 0.05916(11) 0.0408(5) Uani 1 1 d .
C20 C -0.07133(16) 0.16115(19) 0.05885(11) 0.0417(6) Uani 1 1 d .
C21 C -0.11946(16) 0.1937(2) 0.00384(11) 0.0443(6) Uani 1 1 d .
C22 C -0.07338(17) 0.1956(2) -0.05229(11) 0.0448(6) Uani 1 1 d .
C23 C 0.16598(17) 0.1294(2) 0.00690(12) 0.0479(6) Uani 1 1 d .
H23 H 0.1979 0.1361 -0.0283 0.058 Uiso 1 1 calc R
C24 C 0.21146(18) 0.1025(2) 0.06067(12) 0.0526(7) Uani 1 1 d .
H24 H 0.2737 0.0904 0.0616 0.063 Uiso 1 1 calc R
C25 C 0.16515(17) 0.0925(2) 0.11511(12) 0.0506(6) Uani 1 1 d .
H25 H 0.1967 0.0722 0.1515 0.061 Uiso 1 1 calc R
C26 C 0.07435(17) 0.1127(2) 0.11431(11) 0.0466(6) Uani 1 1 d .
H26 H 0.0450 0.1082 0.1507 0.056 Uiso 1 1 calc R
C27 C -0.21369(17) 0.2248(2) 0.00143(12) 0.0494(6) Uani 1 1 d .
H27 H -0.2441 0.2263 0.0374 0.059 Uiso 1 1 calc R
C28 C -0.25985(18) 0.2522(2) -0.05209(13) 0.0560(7) Uani 1 1 d .
H28 H -0.3209 0.2726 -0.0524 0.067 Uiso 1 1 calc R
C29 C -0.21464(19) 0.2497(2) -0.10743(13) 0.0573(7) Uani 1 1 d .
H29 H -0.2468 0.2668 -0.1440 0.069 Uiso 1 1 calc R
C30 C -0.12527(18) 0.2227(2) -0.10770(12) 0.0527(7) Uani 1 1 d .
H30 H -0.0970 0.2217 -0.1445 0.063 Uiso 1 1 calc R
C31 C -0.12048(17) 0.1493(2) 0.11711(11) 0.0453(6) Uani 1 1 d .
H31A H -0.1834 0.1280 0.1078 0.054 Uiso 1 1 calc R
H31B H -0.0930 0.0855 0.1425 0.054 Uiso 1 1 calc R
C32 C -0.16862(16) 0.2674(2) 0.20088(11) 0.0436(6) Uani 1 1 d .
H32A H -0.1515 0.2020 0.2289 0.052 Uiso 1 1 calc R
H32B H -0.2323 0.2588 0.1887 0.052 Uiso 1 1 calc R
C33 C 0.16800(17) 0.4409(3) 0.08286(12) 0.0572(7) Uani 1 1 d .
H33 H 0.2305 0.4324 0.0827 0.069 Uiso 1 1 calc R
C34 C 0.12009(17) 0.4712(3) 0.02984(13) 0.0585(7) Uani 1 1 d .
H34 H 0.1505 0.4830 -0.0057 0.070 Uiso 1 1 calc R
C35 C 0.02658(14) 0.48444(19) 0.02854(10) 0.0388(5) Uani 1 1 d .
C36 C -0.01400(16) 0.4648(2) 0.08268(12) 0.0471(6) Uani 1 1 d .
H36 H -0.0765 0.4721 0.0839 0.056 Uiso 1 1 calc R
C37 C 0.03636(16) 0.4345(2) 0.13487(12) 0.0499(6) Uani 1 1 d .
H37 H 0.0073 0.4215 0.1708 0.060 Uiso 1 1 calc R
C38 C 0.17961(16) 0.3835(2) 0.19142(11) 0.0473(6) Uani 1 1 d .
H38A H 0.2430 0.4015 0.1867 0.057 Uiso 1 1 calc R
H38B H 0.1738 0.2959 0.1956 0.057 Uiso 1 1 calc R
C39 C 0.15073(17) 0.4435(2) 0.24962(12) 0.0494(6) Uani 1 1 d .
H39A H 0.1897 0.4144 0.2835 0.059 Uiso 1 1 calc R
H39B H 0.0895 0.4179 0.2568 0.059 Uiso 1 1 calc R
C40 C 0.15378(18) 0.5826(2) 0.24906(12) 0.0556(7) Uani 1 1 d .
H40A H 0.2137 0.6092 0.2407 0.083 Uiso 1 1 calc R
H40B H 0.1382 0.6132 0.2881 0.083 Uiso 1 1 calc R
H40C H 0.1114 0.6129 0.2180 0.083 Uiso 1 1 calc R

loop_
_atom_site_aniso_label
_atom_site_aniso_U_11
_atom_site_aniso_U_22
_atom_site_aniso_U_33
_atom_site_aniso_U_23
_atom_site_aniso_U_13
_atom_site_aniso_U_12
P 0.0414(3) 0.0487(4) 0.0462(4) -0.0025(3) 0.0146(3) 0.0005(3)
F1 0.0794(11) 0.0656(10) 0.0694(11) -0.0105(8) 0.0286(9) 0.0176(8)
F2 0.0542(9) 0.0813(11) 0.0553(9) 0.0123(8) 0.0174(7) -0.0095(8)
F3 0.0764(10) 0.0445(8) 0.0622(10) -0.0051(7) 0.0216(8) 0.0042(7)
F4 0.0529(8) 0.0499(8) 0.0628(10) 0.0034(7) 0.0208(7) -0.0018(6)
F5 0.0483(8) 0.0774(11) 0.0563(9) -0.0030(8) 0.0025(7) -0.0014(7)
F6 0.0465(8) 0.0879(12) 0.0548(9) 0.0094(8) 0.0052(7) -0.0049(8)
O1 0.0372(9) 0.0542(10) 0.0430(10) 0.0008(8) 0.0123(7) 0.0034(7)
O2 0.0582(10) 0.0333(8) 0.0476(10) 0.0012(7) 0.0208(8) 0.0051(7)
O3 0.0528(10) 0.0371(8) 0.0476(10) -0.0040(7) 0.0236(8) -0.0038(7)
N1 0.0387(11) 0.0387(10) 0.0483(12) -0.0003(9) 0.0138(9) -0.0024(8)
C1 0.0379(12) 0.0427(13) 0.0448(14) -0.0037(11) 0.0171(11) -0.0008(10)
C2 0.0371(12) 0.0429(13) 0.0415(14) -0.0005(10) 0.0179(10) 0.0024(10)
C3 0.0403(13) 0.0428(13) 0.0422(14) 0.0033(10) 0.0159(11) 0.0048(10)
C4 0.0445(14) 0.0412(13) 0.0475(15) -0.0034(11) 0.0162(11) -0.0005(10)
C5 0.0408(13) 0.0403(13) 0.0428(14) 0.0011(10) 0.0127(11) 0.0003(10)
C6 0.0425(13) 0.0413(13) 0.0415(14) 0.0040(10) 0.0152(11) 0.0021(10)
C7 0.0476(14) 0.0424(13) 0.0445(14) -0.0017(11) 0.0118(11) 0.0000(10)
C8 0.0798(19) 0.0485(15) 0.0472(16) 0.0002(12) 0.0043(14) -0.0120(13)
C9 0.0533(15) 0.0635(16) 0.0478(16) -0.0021(13) 0.0081(13) 0.0033(13)
C10 0.0574(16) 0.0475(14) 0.0469(15) 0.0011(11) 0.0129(12) 0.0025(11)
C11 0.0394(14) 0.0744(18) 0.0564(17) 0.0079(14) 0.0116(12) 0.0007(12)
C12 0.0437(13) 0.0501(14) 0.0475(15) -0.0030(11) 0.0112(11) 0.0012(11)
C13 0.0505(15) 0.0462(14) 0.0662(18) 0.0036(13) 0.0144(14) 0.0041(11)
C14 0.0617(19) 0.091(2) 0.073(2) 0.0286(18) 0.0013(16) -0.0005(16)
C15 0.0484(14) 0.0431(13) 0.0450(14) -0.0014(11) 0.0155(11) 0.0086(11)
C16 0.0611(16) 0.0346(12) 0.0490(15) 0.0019(11) 0.0161(12) 0.0040(11)
C17 0.0555(15) 0.0302(12) 0.0469(15) -0.0029(10) 0.0137(12) 0.0024(10)
C18 0.0536(14) 0.0298(11) 0.0456(15) -0.0008(10) 0.0122(12) -0.0012(10)
C19 0.0474(14) 0.0322(12) 0.0435(14) -0.0015(10) 0.0097(11) -0.0025(10)
C20 0.0521(14) 0.0289(11) 0.0454(14) -0.0032(10) 0.0139(12) -0.0003(10)
C21 0.0529(14) 0.0337(12) 0.0474(15) -0.0029(11) 0.0123(12) 0.0003(10)
C22 0.0594(15) 0.0316(12) 0.0441(15) -0.0033(10) 0.0083(12) 0.0015(10)
C23 0.0523(15) 0.0395(13) 0.0535(16) -0.0020(12) 0.0172(13) 0.0008(11)
C24 0.0492(15) 0.0443(14) 0.0648(18) -0.0027(13) 0.0087(14) 0.0033(11)
C25 0.0523(16) 0.0473(14) 0.0526(16) -0.0011(12) 0.0058(13) -0.0004(11)
C26 0.0551(15) 0.0402(13) 0.0457(15) 0.0018(11) 0.0130(12) -0.0035(11)
C27 0.0518(15) 0.0404(13) 0.0570(17) -0.0004(12) 0.0126(13) 0.0024(11)
C28 0.0540(16) 0.0462(15) 0.0679(19) -0.0015(13) 0.0041(14) 0.0063(12)
C29 0.0658(18) 0.0553(16) 0.0505(16) -0.0022(13) 0.0004(14) 0.0100(13)
C30 0.0661(17) 0.0455(14) 0.0472(16) -0.0015(12) 0.0087(13) 0.0075(12)
C31 0.0513(14) 0.0349(12) 0.0508(15) -0.0016(11) 0.0127(12) -0.0034(10)
C32 0.0421(13) 0.0460(13) 0.0439(14) -0.0002(11) 0.0151(11) -0.0037(10)
C33 0.0379(14) 0.0796(19) 0.0555(17) 0.0070(14) 0.0164(13) 0.0062(13)
C34 0.0434(15) 0.085(2) 0.0485(16) 0.0106(14) 0.0184(13) 0.0061(13)
C35 0.0388(13) 0.0311(11) 0.0477(14) -0.0028(10) 0.0143(10) 0.0004(9)
C36 0.0363(13) 0.0534(15) 0.0527(16) -0.0019(12) 0.0137(12) -0.0020(11)
C37 0.0411(14) 0.0603(16) 0.0499(16) 0.0013(13) 0.0161(12) -0.0068(12)
C38 0.0423(13) 0.0481(14) 0.0521(15) 0.0041(12) 0.0086(12) -0.0026(11)
C39 0.0476(14) 0.0518(15) 0.0497(15) 0.0010(12) 0.0093(12) -0.0038(11)
C40 0.0591(16) 0.0563(16) 0.0523(16) -0.0019(13) 0.0127(13) -0.0021(13)

loop_
_atom_type_symbol
_atom_type_description
_atom_type_scat_dispersion_real
_atom_type_scat_dispersion_imag
_atom_type_scat_source
C C 0.0033 0.0016 'International Tables Vol C Tables 4.2.6.8 and 6.1.1.4'
H H 0.0000 0.0000 'International Tables Vol C Tables 4.2.6.8 and 6.1.1.4'
N N 0.0061 0.0033 'International Tables Vol C Tables 4.2.6.8 and 6.1.1.4'
O O 0.0106 0.0060 'International Tables Vol C Tables 4.2.6.8 and 6.1.1.4'
F F 0.0171 0.0103 'International Tables Vol C Tables 4.2.6.8 and 6.1.1.4'
P P 0.1023 0.0942 'International Tables Vol C Tables 4.2.6.8 and 6.1.1.4'

loop_
_geom_angle_atom_site_label_1
_geom_angle_atom_site_label_2
_geom_angle_atom_site_label_3
_geom_angle
_geom_angle_site_symmetry_1
_geom_angle_site_symmetry_3
F3 P F1 179.70(11) . .
F3 P F2 90.49(9) . .
F1 P F2 89.44(9) . .
F3 P F4 90.27(8) . .
F1 P F4 89.81(8) . .
F2 P F4 179.23(9) . .
F3 P F5 89.89(9) . .
F1 P F5 90.40(9) . .
F2 P F5 89.93(9) . .
F4 P F5 90.22(8) . .
F3 P F6 90.03(9) . .
F1 P F6 89.68(9) . .
F2 P F6 90.24(8) . .
F4 P F6 89.61(8) . .
F5 P F6 179.81(9) . .
C2 O1 C11 112.43(17) . .
C16 O2 C15 110.26(16) . .
C32 O3 C31 112.87(16) . .
C37 N1 C33 119.2(2) . .
C37 N1 C38 120.4(2) . .
C33 N1 C38 120.3(2) . .
C6 C1 C2 118.1(2) . .
C6 C1 C32 120.6(2) . 3_565
C2 C1 C32 121.2(2) . 3_565
O1 C2 C3 118.6(2) . .
O1 C2 C1 120.2(2) . .
C3 C2 C1 121.1(2) . .
C2 C3 C4 118.3(2) . .
C2 C3 C15 121.4(2) . .
C4 C3 C15 120.3(2) . .
C5 C4 C3 122.6(2) . .
C5 C4 H4 118.7 . .
C3 C4 H4 118.7 . .
C4 C5 C6 116.5(2) . .
C4 C5 C7 123.2(2) . .
C6 C5 C7 120.3(2) . .
C1 C6 C5 123.0(2) . .
C1 C6 H6 118.5 . .
C5 C6 H6 118.5 . .
C8 C7 C5 112.2(2) . .
C8 C7 C9 109.0(2) . .
C5 C7 C9 110.8(2) . .
C8 C7 C10 107.9(2) . .
C5 C7 C10 107.9(2) . .
C9 C7 C10 108.8(2) . .
C7 C8 H8A 109.5 . .
C7 C8 H8B 109.5 . .
H8A C8 H8B 109.5 . .
C7 C8 H8C 109.5 . .
H8A C8 H8C 109.5 . .
H8B C8 H8C 109.5 . .
C7 C9 H9A 109.5 . .
C7 C9 H9B 109.5 . .
H9A C9 H9B 109.5 . .
C7 C9 H9C 109.5 . .
H9A C9 H9C 109.5 . .
H9B C9 H9C 109.5 . .
C7 C10 H10A 109.5 . .
C7 C10 H10B 109.5 . .
H10A C10 H10B 109.5 . .
C7 C10 H10C 109.5 . .
H10A C10 H10C 109.5 . .
H10B C10 H10C 109.5 . .
O1 C11 C12 108.2(2) . .
O1 C11 H11A 110.1 . .
C12 C11 H11A 110.1 . .
O1 C11 H11B 110.1 . .
C12 C11 H11B 110.1 . .
H11A C11 H11B 108.4 . .
C11 C12 C13 114.1(2) . .
C11 C12 H12A 108.7 . .
C13 C12 H12A 108.7 . .
C11 C12 H12B 108.7 . .
C13 C12 H12B 108.7 . .
H12A C12 H12B 107.6 . .
C12 C13 C14 112.8(2) . .
C12 C13 H13A 109.0 . .
C14 C13 H13A 109.0 . .
C12 C13 H13B 109.0 . .
C14 C13 H13B 109.0 . .
H13A C13 H13B 107.8 . .
C13 C14 H14A 109.5 . .
C13 C14 H14B 109.5 . .
H14A C14 H14B 109.5 . .
C13 C14 H14C 109.5 . .
H14A C14 H14C 109.5 . .
H14B C14 H14C 109.5 . .
O2 C15 C3 109.33(17) . .
O2 C15 H15A 109.8 . .
C3 C15 H15A 109.8 . .
O2 C15 H15B 109.8 . .
C3 C15 H15B 109.8 . .
H15A C15 H15B 108.3 . .
O2 C16 C17 110.93(18) . .
O2 C16 H16A 109.5 . .
C17 C16 H16A 109.5 . .
O2 C16 H16B 109.5 . .
C17 C16 H16B 109.5 . .
H16A C16 H16B 108.0 . .
C18 C17 C22 119.6(2) . .
C18 C17 C16 120.8(2) . .
C22 C17 C16 119.6(2) . .
C17 C18 C23 122.6(2) . .
C17 C18 C19 119.9(2) . .
C23 C18 C19 117.5(2) . .
C20 C19 C26 121.4(2) . .
C20 C19 C18 120.3(2) . .
C26 C19 C18 118.3(2) . .
C19 C20 C21 119.7(2) . .
C19 C20 C31 120.2(2) . .
C21 C20 C31 120.1(2) . .
C20 C21 C27 122.4(2) . .
C20 C21 C22 119.6(2) . .
C27 C21 C22 118.0(2) . .
C17 C22 C30 121.3(2) . .
C17 C22 C21 120.5(2) . .
C30 C22 C21 118.2(2) . .
C24 C23 C18 121.6(2) . .
C24 C23 H23 119.2 . .
C18 C23 H23 119.2 . .
C23 C24 C25 120.8(2) . .
C23 C24 H24 119.6 . .
C25 C24 H24 119.6 . .
C26 C25 C24 120.0(3) . .
C26 C25 H25 120.0 . .
C24 C25 H25 120.0 . .
C25 C26 C19 121.9(2) . .
C25 C26 H26 119.1 . .
C19 C26 H26 119.1 . .
C28 C27 C21 121.8(2) . .
C28 C27 H27 119.1 . .
C21 C27 H27 119.1 . .
C27 C28 C29 119.8(2) . .
C27 C28 H28 120.1 . .
C29 C28 H28 120.1 . .
C30 C29 C28 120.9(3) . .
C30 C29 H29 119.6 . .
C28 C29 H29 119.6 . .
C29 C30 C22 121.3(2) . .
C29 C30 H30 119.4 . .
C22 C30 H30 119.4 . .
O3 C31 C20 108.29(17) . .
O3 C31 H31A 110.0 . .
C20 C31 H31A 110.0 . .
O3 C31 H31B 110.0 . .
C20 C31 H31B 110.0 . .
H31A C31 H31B 108.4 . .
O3 C32 C1 106.28(17) . 3_565
O3 C32 H32A 110.5 . .
C1 C32 H32A 110.5 3_565 .
O3 C32 H32B 110.5 . .
C1 C32 H32B 110.5 3_565 .
H32A C32 H32B 108.7 . .
N1 C33 C34 121.3(2) . .
N1 C33 H33 119.4 . .
C34 C33 H33 119.4 . .
C33 C34 C35 120.7(2) . .
C33 C34 H34 119.6 . .
C35 C34 H34 119.6 . .
C36 C35 C34 116.5(2) . .
C36 C35 C35 122.0(2) . 3_565
C34 C35 C35 121.5(3) . 3_565
C37 C36 C35 121.1(2) . .
C37 C36 H36 119.5 . .
C35 C36 H36 119.5 . .
N1 C37 C36 121.3(2) . .
N1 C37 H37 119.4 . .
C36 C37 H37 119.4 . .
N1 C38 C39 114.32(19) . .
N1 C38 H38A 108.7 . .
C39 C38 H38A 108.7 . .
N1 C38 H38B 108.7 . .
C39 C38 H38B 108.7 . .
H38A C38 H38B 107.6 . .
C38 C39 C40 114.6(2) . .
C38 C39 H39A 108.6 . .
C40 C39 H39A 108.6 . .
C38 C39 H39B 108.6 . .
C40 C39 H39B 108.6 . .
H39A C39 H39B 107.6 . .
C39 C40 H40A 109.5 . .
C39 C40 H40B 109.5 . .
H40A C40 H40B 109.5 . .
C39 C40 H40C 109.5 . .
H40A C40 H40C 109.5 . .
H40B C40 H40C 109.5 . .

loop_
_geom_bond_atom_site_label_1
_geom_bond_atom_site_label_2
_geom_bond_distance
_geom_bond_site_symmetry_2
P F3 1.5930(14) .
P F1 1.5986(15) .
P F2 1.5989(15) .
P F4 1.6002(14) .
P F5 1.6014(16) .
P F6 1.6072(16) .
O1 C2 1.390(3) .
O1 C11 1.451(3) .
O2 C16 1.436(3) .
O2 C15 1.437(3) .
O3 C32 1.432(3) .
O3 C31 1.436(3) .
N1 C37 1.338(3) .
N1 C33 1.341(3) .
N1 C38 1.496(3) .
C1 C6 1.391(3) .
C1 C2 1.403(3) .
C1 C32 1.508(3) 3_565
C2 C3 1.396(3) .
C3 C4 1.404(3) .
C3 C15 1.506(3) .
C4 C5 1.396(3) .
C4 H4 0.9300 .
C5 C6 1.410(3) .
C5 C7 1.530(3) .
C6 H6 0.9300 .
C7 C8 1.529(3) .
C7 C9 1.537(3) .
C7 C10 1.543(3) .
C8 H8A 0.9600 .
C8 H8B 0.9600 .
C8 H8C 0.9600 .
C9 H9A 0.9600 .
C9 H9B 0.9600 .
C9 H9C 0.9600 .
C10 H10A 0.9600 .
C10 H10B 0.9600 .
C10 H10C 0.9600 .
C11 C12 1.501(3) .
C11 H11A 0.9700 .
C11 H11B 0.9700 .
C12 C13 1.504(3) .
C12 H12A 0.9700 .
C12 H12B 0.9700 .
C13 C14 1.521(4) .
C13 H13A 0.9700 .
C13 H13B 0.9700 .
C14 H14A 0.9600 .
C14 H14B 0.9600 .
C14 H14C 0.9600 .
C15 H15A 0.9700 .
C15 H15B 0.9700 .
C16 C17 1.511(3) .
C16 H16A 0.9700 .
C16 H16B 0.9700 .
C17 C18 1.406(3) .
C17 C22 1.415(3) .
C18 C23 1.440(3) .
C18 C19 1.446(3) .
C19 C20 1.409(3) .
C19 C26 1.429(3) .
C20 C21 1.415(3) .
C20 C31 1.511(3) .
C21 C27 1.433(3) .
C21 C22 1.440(3) .
C22 C30 1.434(3) .
C23 C24 1.359(4) .
C23 H23 0.9300 .
C24 C25 1.414(4) .
C24 H24 0.9300 .
C25 C26 1.360(3) .
C25 H25 0.9300 .
C26 H26 0.9300 .
C27 C28 1.360(4) .
C27 H27 0.9300 .
C28 C29 1.418(4) .
C28 H28 0.9300 .
C29 C30 1.355(4) .
C29 H29 0.9300 .
C30 H30 0.9300 .
C31 H31A 0.9700 .
C31 H31B 0.9700 .
C32 C1 1.508(3) 3_565
C32 H32A 0.9700 .
C32 H32B 0.9700 .
C33 C34 1.371(4) .
C33 H33 0.9300 .
C34 C35 1.390(3) .
C34 H34 0.9300 .
C35 C36 1.377(3) .
C35 C35 1.483(5) 3_565
C36 C37 1.374(3) .
C36 H36 0.9300 .
C37 H37 0.9300 .
C38 C39 1.519(3) .
C38 H38A 0.9700 .
C38 H38B 0.9700 .
C39 C40 1.527(3) .
C39 H39A 0.9700 .
C39 H39B 0.9700 .
C40 H40A 0.9600 .
C40 H40B 0.9600 .
C40 H40C 0.9600 .
